data_1532796
loop_
_publ_author_name
'Wright, J.P.'
'Attfield, J.P.'
'Radaelli, P.G.'

_publ_section_title
;
 Charge ordered structure of magnetite Fe3 O4 below the Verwey transition
;
_journal_name_full 'Physical Review, Serie 3. B - Condensed Matter (18,1978-)'
_journal_page_first 214422-1
_journal_page_last 214422-15
_journal_volume 66
_journal_year 2002
_chemical_formula_sum 'Fe3 O4'
_space_group_IT_number 10
_symmetry_space_group_name_Hall '-P 2y'
_symmetry_space_group_name_H-M 'P 1 2/m 1'
_cell_angle_alpha 90
_cell_angle_beta 90.2365
_cell_angle_gamma 90
_cell_formula_units_Z 4
_cell_length_a 5.94441
_cell_length_b 5.92472
_cell_length_c 8.38754
_cell_volume 295.398
_citation_journal_id_ASTM PRBMDO
_cod_data_source_file Wright_PRBMDO_2002_633.cif
_cod_data_source_block Fe3O4
_cod_original_cell_volume 295.3979
_cod_database_code 1532796

loop_
_symmetry_equiv_pos_as_xyz
x,y,z
-x,y,-z
-x,-y,-z
x,-y,z

loop_
_atom_site_label
_atom_site_type_symbol
_atom_site_fract_x
_atom_site_fract_y
_atom_site_fract_z
_atom_site_occupancy
_atom_site_U_iso_or_equiv
O6 O-2 0.25 0.26042 0.00521 1 0.0
Fe4 Fe+2 0 0.5 0 1 0.0
O3 O-2 0.51042 0.5 0.75521 1 0.0
O5 O-2 0.25 0.23958 0.49479 1 0.0
Fe2 Fe+3 0.75 0.5 0.125 1 0.0
Fe7 Fe+2 0.25 0.25 0.25 1 0.0
O2 O-2 0.01042 0 0.25521 1 0.0
Fe3 Fe+2 0 0 0.5 1 0.0
Fe5 Fe+2 0.5 0.5 0 1 0.0
Fe6 Fe+2 0.5 0 0.5 1 0.0
O1 O-2 0.51042 0 0.74479 1 0.0
O4 O-2 0.01042 0.5 0.24479 1 0.0
Fe1 Fe+3 0.75 0 0.125 1 0.0
